data_2013392
loop_
_publ_author_name
'Krupkov\'a, Radmila'
'F\'abry, Jan'
'Van\<ek, P\<remysl'
'C\'isa\<rov\'a, Ivana'

_publ_section_title
;
 Two modifications of a KH~2~PO~4~&#x00B7;HF adduct
;
_journal_issue 8
_journal_name_full 'Acta Crystallographica Section C'
_journal_page_first i79
_journal_page_last i82
_journal_paper_doi 10.1107/S0108270103012654
_journal_volume 59
_journal_year 2003
_chemical_formula_iupac 'K H2 P O4, HF'
_chemical_formula_moiety 'K H2 P O4, HF'
_chemical_formula_sum 'F H3 K O4 P'
_chemical_formula_weight 156.09
_chemical_name_common 'KH~2~PO~4~.HF adduct (I)'
_chemical_name_systematic
;
 potassium dihydrogenphosphate - hydrofluoric acid adduct (I)
;
_space_group_IT_number 14
_symmetry_cell_setting monoclinic
_symmetry_space_group_name_Hall '-P 2ybc'
_symmetry_space_group_name_H-M 'P 1 21/c 1'
_atom_sites_solution_hydrogens difmap
_atom_sites_solution_primary direct
_audit_creation_method SHELXL-97
_cell_angle_alpha 90.00
_cell_angle_beta 115.6700(8)
_cell_angle_gamma 90.00
_cell_formula_units_Z 4
_cell_length_a 6.19030(10)
_cell_length_b 12.0733(2)
_cell_length_c 7.07410(10)
_cell_measurement_reflns_used 1419
_cell_measurement_temperature 250.0(10)
_cell_measurement_theta_max 30.03
_cell_measurement_theta_min 1.02
_cell_volume 476.519(13)
_computing_cell_refinement 'HKL Denzo Scalepack (Otwinowski & Minor, 1997)'
_computing_data_collection 'COLLECT (Nonius, 1997--2000)'
_computing_data_reduction 'HKL Denzo and Scalepack'
_computing_molecular_graphics 'ORTEPIII (Burnett & Johnson, 1996)'
_computing_publication_material 'SHELXL97 (Sheldrick, 1997)'
_computing_structure_refinement 'SHELXL97 (Sheldrick, 1997)'
_computing_structure_solution 'SIR97 (Cascarano et al., 1996)'
_diffrn_ambient_temperature 250.0(10)
_diffrn_measured_fraction_theta_full 0.992
_diffrn_measured_fraction_theta_max 0.992
_diffrn_measurement_device_type 'Nonius KappaCCD'
_diffrn_measurement_method '\w scans'
_diffrn_radiation_monochromator graphite
_diffrn_radiation_source 'fine-focus sealed tube'
_diffrn_radiation_type MoK\a
_diffrn_radiation_wavelength 0.71069
_diffrn_reflns_av_R_equivalents 0.0391
_diffrn_reflns_av_sigmaI/netI 0.0218
_diffrn_reflns_limit_h_max 8
_diffrn_reflns_limit_h_min -8
_diffrn_reflns_limit_k_max 16
_diffrn_reflns_limit_k_min -16
_diffrn_reflns_limit_l_max 9
_diffrn_reflns_limit_l_min -8
_diffrn_reflns_number 7968
_diffrn_reflns_theta_full 30.07
_diffrn_reflns_theta_max 30.07
_diffrn_reflns_theta_min 3.37
_diffrn_standards_number 0
_exptl_absorpt_coefficient_mu 1.379
_exptl_absorpt_correction_T_max 0.73634
_exptl_absorpt_correction_T_min 0.66907
_exptl_absorpt_correction_type multi-scan
_exptl_absorpt_process_details
;
PLATON (Spek, 2002)
;
_exptl_crystal_colour colourless
_exptl_crystal_density_diffrn 2.176
_exptl_crystal_density_method 'not measured'
_exptl_crystal_description irregular
_exptl_crystal_F_000 312
_exptl_crystal_size_max 0.50
_exptl_crystal_size_mid 0.47
_exptl_crystal_size_min 0.35
_refine_diff_density_max 0.277
_refine_diff_density_min -0.498
_refine_ls_extinction_coef 0.398(11)
_refine_ls_extinction_expression Fc^*^=kFc[1+0.001xFc^2^\l^3^/sin(2\q)]^-1/4^
_refine_ls_extinction_method SHELXL97
_refine_ls_goodness_of_fit_ref 1.108
_refine_ls_hydrogen_treatment refall
_refine_ls_matrix_type full
_refine_ls_number_parameters 77
_refine_ls_number_reflns 1381
_refine_ls_number_restraints 0
_refine_ls_restrained_S_all 1.108
_refine_ls_R_factor_all 0.0230
_refine_ls_R_factor_gt 0.0218
_refine_ls_shift/su_max 0.002
_refine_ls_shift/su_mean 0.000
_refine_ls_structure_factor_coef Fsqd
_refine_ls_weighting_details 'calc w=1/[\s^2^(Fo^2^)+(0.0243P)^2^+0.1671P] where P=(Fo^2^+2Fc^2^)/3'
_refine_ls_weighting_scheme calc
_refine_ls_wR_factor_gt 0.0557
_refine_ls_wR_factor_ref 0.0565
_reflns_number_gt 1318
_reflns_number_total 1381
_reflns_threshold_expression I>2\s(I)
_cod_data_source_file bc1019.cif
_cod_data_source_block KDPHF250I
_cod_original_sg_symbol_H-M 'P 21/c'
_cod_database_code 2013392
_cod_database_fobs_code 2013392

loop_
_symmetry_equiv_pos_as_xyz
'x, y, z'
'-x, y+1/2, -z+1/2'
'-x, -y, -z'
'x, -y-1/2, z-1/2'

loop_
_atom_site_label
_atom_site_fract_x
_atom_site_fract_y
_atom_site_fract_z
_atom_site_U_iso_or_equiv
_atom_site_adp_type
_atom_site_calc_flag
_atom_site_refinement_flags
_atom_site_occupancy
_atom_site_disorder_assembly
_atom_site_disorder_group
_atom_site_type_symbol
K 0.85181(5) 0.86704(2) 0.11642(4) 0.02417(10) Uani d . 1 . . K
P 0.65486(5) 0.13985(2) 0.40733(4) 0.01475(10) Uani d . 1 . . P
O1 0.55300(15) 0.03632(7) 0.26045(13) 0.02227(18) Uani d . 1 . . O
O2 0.48366(15) 0.23861(7) 0.29023(14) 0.02397(19) Uani d . 1 . . O
O3 0.63859(16) 0.12101(6) 0.61182(13) 0.02077(18) Uani d . 1 . . O
O4 0.90418(14) 0.16322(7) 0.43052(13) 0.02207(19) Uani d . 1 . . O
F 1.01399(18) 0.07898(8) 0.17807(16) 0.0428(2) Uani d . 1 . . F
H1 0.480(4) -0.0160(18) 0.303(3) 0.047(5) Uiso d . 1 . . H
H2 0.546(4) 0.2848(18) 0.234(3) 0.047(5) Uiso d . 1 . . H
H3 0.969(5) 0.111(2) 0.266(4) 0.081(9) Uiso d . 1 . . H

loop_
_atom_site_aniso_label
_atom_site_aniso_U_11
_atom_site_aniso_U_22
_atom_site_aniso_U_33
_atom_site_aniso_U_12
_atom_site_aniso_U_13
_atom_site_aniso_U_23
K 0.02135(15) 0.02922(16) 0.02017(15) -0.00345(8) 0.00732(11) 0.00064(8)
P 0.01686(15) 0.01367(15) 0.01484(16) -0.00059(8) 0.00792(12) -0.00039(8)
O1 0.0299(4) 0.0212(4) 0.0189(4) -0.0085(3) 0.0136(3) -0.0056(3)
O2 0.0221(4) 0.0211(4) 0.0318(5) 0.0041(3) 0.0145(3) 0.0103(3)
O3 0.0319(4) 0.0168(3) 0.0172(4) -0.0021(3) 0.0139(3) -0.0018(3)
O4 0.0176(4) 0.0243(4) 0.0249(4) -0.0023(3) 0.0097(3) -0.0041(3)
F 0.0595(6) 0.0367(4) 0.0550(6) -0.0045(4) 0.0463(5) -0.0083(4)

loop_
_atom_type_symbol
_atom_type_description
_atom_type_scat_dispersion_real
_atom_type_scat_dispersion_imag
_atom_type_scat_source
K K 0.2009 0.2494 'International Tables Vol C Tables 4.2.6.8 and 6.1.1.4'
H H 0.0000 0.0000 'International Tables Vol C Tables 4.2.6.8 and 6.1.1.4'
P P 0.1023 0.0942 'International Tables Vol C Tables 4.2.6.8 and 6.1.1.4'
O O 0.0106 0.0060 'International Tables Vol C Tables 4.2.6.8 and 6.1.1.4'
F F 0.0171 0.0103 'International Tables Vol C Tables 4.2.6.8 and 6.1.1.4'

loop_
_geom_angle_atom_site_label_1
_geom_angle_atom_site_label_2
_geom_angle_atom_site_label_3
_geom_angle_site_symmetry_1
_geom_angle_site_symmetry_3
_geom_angle
_geom_angle_publ_flag
F K F 3_765 1_565 70.90(3) no
F K O2 3_765 2_655 144.80(3) no
F K O2 1_565 2_655 136.22(3) no
F K O3 3_765 3_766 83.51(3) no
F K O3 1_565 3_766 68.05(3) no
O2 K O3 2_655 3_766 123.95(3) no
F K O4 3_765 3_766 135.17(3) no
F K O4 1_565 3_766 87.83(3) no
O2 K O4 2_655 3_766 76.27(2) no
O3 K O4 3_766 3_766 51.73(2) no
F K O4 3_765 2_755 76.57(3) no
F K O4 1_565 2_755 128.78(3) no
O2 K O4 2_655 2_755 91.81(2) no
O3 K O4 3_766 2_755 69.92(2) no
O4 K O4 3_766 2_755 88.44(2) no
F K O1 3_765 3_665 68.21(3) no
F K O1 1_565 3_665 83.36(3) no
O2 K O1 2_655 3_665 90.31(3) no
O3 K O1 3_766 3_665 145.23(2) no
O4 K O1 3_766 3_665 149.71(2) no
O4 K O1 2_755 3_665 119.46(2) no
F K O2 3_765 3_665 70.88(3) no
F K O2 1_565 3_665 127.43(3) no
O2 K O2 2_655 3_665 73.975(17) no
O3 K O2 3_766 3_665 139.23(2) no
O4 K O2 3_766 3_665 144.41(2) no
O4 K O2 2_755 3_665 73.53(2) no
O1 K O2 3_665 3_665 49.34(2) no
F K O1 3_765 1_565 121.09(3) no
F K O1 1_565 1_565 64.65(2) no
O2 K O1 2_655 1_565 72.45(2) no
O3 K O1 3_766 1_565 111.68(2) no
O4 K O1 3_766 1_565 79.97(2) no
O4 K O1 2_755 1_565 162.22(2) no
O1 K O1 3_665 1_565 70.05(2) no
O2 K O1 3_665 1_565 108.68(2) no
O1 P O2 . . 105.60(5) no
O1 P O3 . . 109.83(5) no
O1 P O4 . . 108.63(5) no
O2 P O3 . . 108.03(5) no
O2 P O4 . . 109.90(5) no
O3 P O4 . . 114.47(5) no
P O1 K . 3_665 102.71(4) no
P O1 K . 1_545 126.56(4) no
K O1 K 3_665 1_545 109.95(2) no
P O2 K . 2_645 132.40(5) no
P O2 K . 3_665 102.18(4) no
K O2 K 2_645 3_665 100.34(3) no
P O3 K . 3_766 97.05(4) no
P O4 K . 3_766 96.59(4) no
P O4 K . 2_745 133.42(5) no
K O4 K 3_766 2_745 100.36(3) no
P O1 H1 . . 116.8(13) yes
P O2 H2 . . 113.4(13) yes
P O3 H1 . 3_656 132.0(7) yes
P O3 H2 . 4_566 124.9(7) yes
P O4 H3 . 1_555 116.0(10) yes

loop_
_geom_bond_atom_site_label_1
_geom_bond_atom_site_label_2
_geom_bond_site_symmetry_2
_geom_bond_distance
_geom_bond_publ_flag
K F 3_765 2.6371(9) yes
K F 1_565 2.7141(10) yes
K O2 2_655 2.8880(9) yes
K O3 3_766 2.9007(9) yes
K O4 3_766 2.9143(9) yes
K O4 2_755 2.9802(9) yes
K O1 3_665 2.9934(9) yes
K O2 3_665 3.0066(10) yes
K O1 1_565 3.2045(9) yes
P O1 . 1.5723(8) yes
P O2 . 1.5718(8) yes
P O3 . 1.5102(8) yes
P O4 . 1.5064(8) yes
O1 K 3_665 2.9934(9) no
O1 K 1_545 3.2045(9) no
O1 H1 . 0.90(2) no
O2 K 2_645 2.8881(9) no
O2 K 3_665 3.0065(10) no
O2 H2 . 0.87(2) no
O3 K 3_766 2.9006(9) no
O4 K 3_766 2.9143(9) no
O4 K 2_745 2.9802(9) no
F K 3_765 2.6370(9) no
F K 1_545 2.7140(10) no
F H3 . 0.88(3) no

loop_
_geom_hbond_atom_site_label_D
_geom_hbond_atom_site_label_H
_geom_hbond_atom_site_label_A
_geom_hbond_site_symmetry_A
_geom_hbond_distance_DH
_geom_hbond_distance_HA
_geom_hbond_distance_DA
_geom_hbond_angle_DHA
_geom_hbond_publ_flag
F H3 O4 1 0.88(3) 1.52(3) 2.3953(12) 176(3) yes
O1 H1 O3 3_656 0.90(2) 1.70(2) 2.5999(11) 175.5(19) yes
O2 H2 O3 4_565 0.87(2) 1.67(2) 2.5365(11) 174(2) yes
